data_4132670
loop_
_publ_author_name
'Pranckevicius, Conor'
'Jimen\'ez-Halla, J Oscar C'
'Kirsch, Marius'
'Krummenacher, Ivo'
'Braunschweig, Holger'

_publ_section_title
;
 Complexation and Release of N-Heterocyclic Carbene-Aminoborylene Ligands
 from Group VI and VIII Metals.
;
_journal_issue 33
_journal_name_full 'Journal of the American Chemical Society'
_journal_page_first 10524
_journal_page_last 10529
_journal_paper_doi 10.1021/jacs.8b05398
_journal_volume 140
_journal_year 2018
_chemical_formula_moiety 'C26 H49 B Cl N2 Si2'
_chemical_formula_sum 'C26 H49 B Cl N2 Si2'
_chemical_formula_weight 492.11
_space_group_crystal_system triclinic
_space_group_IT_number 2
_space_group_name_Hall '-P 1'
_space_group_name_H-M_alt 'P -1'
_atom_sites_solution_hydrogens geom
_audit_creation_method SHELXL-2014/7
_cell_angle_alpha 98.295(19)
_cell_angle_beta 92.95(3)
_cell_angle_gamma 117.259(18)
_cell_formula_units_Z 2
_cell_length_a 9.180(8)
_cell_length_b 9.199(7)
_cell_length_c 20.177(16)
_cell_measurement_reflns_used 9509
_cell_measurement_temperature 100(2)
_cell_measurement_theta_max 30.69
_cell_measurement_theta_min 2.53
_cell_volume 1485(2)
_computing_cell_refinement 'Saint+ ver. 7.68A (Bruker AXS)'
_computing_data_collection 'APEX2 ver. 2014.9 (Bruker AXS)'
_computing_data_reduction 'Saint+ ver. 7.68A (Bruker AXS)'
_computing_molecular_graphics 'Mercury 2017'
_computing_publication_material 'SHELXL-2014/6 (Sheldrick, 2014)'
_computing_structure_refinement 'SHELXL-2014/7 (Sheldrick, 2014)'
_computing_structure_solution 'SHELXL-2014/6 (Sheldrick, 2014)'
_diffrn_ambient_temperature 100(2)
_diffrn_measured_fraction_theta_full 1.000
_diffrn_measured_fraction_theta_max 0.991
_diffrn_measurement_device_type 'Bruker APEX-II CCD'
_diffrn_measurement_method '\f and \w scans'
_diffrn_radiation_type MoK\a
_diffrn_radiation_wavelength 0.71073
_diffrn_reflns_av_R_equivalents 0.0305
_diffrn_reflns_av_unetI/netI 0.0207
_diffrn_reflns_Laue_measured_fraction_full 1.000
_diffrn_reflns_Laue_measured_fraction_max 0.991
_diffrn_reflns_limit_h_max 12
_diffrn_reflns_limit_h_min -13
_diffrn_reflns_limit_k_max 13
_diffrn_reflns_limit_k_min -13
_diffrn_reflns_limit_l_max 27
_diffrn_reflns_limit_l_min -28
_diffrn_reflns_number 63724
_diffrn_reflns_point_group_measured_fraction_full 1.000
_diffrn_reflns_point_group_measured_fraction_max 0.991
_diffrn_reflns_theta_full 25.242
_diffrn_reflns_theta_max 30.628
_diffrn_reflns_theta_min 2.059
_diffrn_source 'sealed tube'
_exptl_absorpt_coefficient_mu 0.225
_exptl_absorpt_correction_T_max 0.7461
_exptl_absorpt_correction_T_min 0.7182
_exptl_absorpt_correction_type multi-scan
_exptl_absorpt_process_details sadbs
_exptl_crystal_colour yellow
_exptl_crystal_density_diffrn 1.100
_exptl_crystal_description block
_exptl_crystal_F_000 538
_exptl_crystal_size_max 0.26
_exptl_crystal_size_mid 0.21
_exptl_crystal_size_min 0.13
_refine_diff_density_max 0.447
_refine_diff_density_min -0.227
_refine_diff_density_rms 0.048
_refine_ls_extinction_method none
_refine_ls_goodness_of_fit_ref 1.070
_refine_ls_hydrogen_treatment constr
_refine_ls_matrix_type full
_refine_ls_number_parameters 303
_refine_ls_number_reflns 9092
_refine_ls_number_restraints 0
_refine_ls_restrained_S_all 1.070
_refine_ls_R_factor_all 0.0400
_refine_ls_R_factor_gt 0.0325
_refine_ls_shift/su_max 0.001
_refine_ls_shift/su_mean 0.000
_refine_ls_structure_factor_coef Fsqd
_refine_ls_weighting_details 'w=1/[\s^2^(Fo^2^)+(0.0325P)^2^+0.6781P] where P=(Fo^2^+2Fc^2^)/3'
_refine_ls_weighting_scheme calc
_refine_ls_wR_factor_gt 0.0790
_refine_ls_wR_factor_ref 0.0835
_reflns_Friedel_coverage 0.000
_reflns_number_gt 7972
_reflns_number_total 9092
_reflns_threshold_expression 'I > 2\s(I)'
_cod_data_source_file ja8b05398_si_002.cif
_cod_data_source_block cp035_0m
_cod_database_code 4132670
_shelx_shelxl_version_number 2014/7
_shelx_space_group_comment
;
The symmetry employed for this shelxl refinement is uniquely defined
by the following loop, which should always be used as a source of
symmetry information in preference to the above space-group names.
They are only intended as comments.
;

loop_
_space_group_symop_operation_xyz
'x, y, z'
'-x, -y, -z'

loop_
_atom_site_label
_atom_site_type_symbol
_atom_site_fract_x
_atom_site_fract_y
_atom_site_fract_z
_atom_site_U_iso_or_equiv
_atom_site_adp_type
_atom_site_occupancy
_atom_site_site_symmetry_order
_atom_site_calc_flag
_atom_site_refinement_flags_posn
_atom_site_refinement_flags_adp
Cl1 Cl 0.55507(3) 0.11516(3) 0.70897(2) 0.01584(6) Uani 1 1 d . .
Si1 Si 0.33199(4) 0.10911(4) 0.85017(2) 0.01514(6) Uani 1 1 d . .
Si2 Si 0.70411(4) 0.27606(4) 0.89782(2) 0.01548(6) Uani 1 1 d . .
N1 N 0.53750(11) 0.24392(10) 0.84048(4) 0.01251(15) Uani 1 1 d . .
N2 N 0.60263(10) 0.49000(10) 0.68964(4) 0.00969(14) Uani 1 1 d . .
C1 C 0.28206(15) -0.11672(14) 0.83384(7) 0.0262(2) Uani 1 1 d . .
H1 H 0.3193 -0.1420 0.7922 0.039 Uiso 1 1 calc R U
H8 H 0.1647 -0.1855 0.8307 0.039 Uiso 1 1 calc R U
H7 H 0.3367 -0.1377 0.8703 0.039 Uiso 1 1 calc R U
B1 B 0.56330(13) 0.28485(13) 0.77283(5) 0.01094(18) Uani 1 1 d . .
C3 C 0.58792(11) 0.44735(12) 0.75280(5) 0.01037(16) Uani 1 1 d . .
C4 C 0.61709(11) 0.39525(11) 0.62850(5) 0.01001(16) Uani 1 1 d . .
C5 C 0.77444(12) 0.41466(12) 0.61559(5) 0.01235(17) Uani 1 1 d . .
C6 C 0.78662(13) 0.33215(13) 0.55367(5) 0.01497(18) Uani 1 1 d . .
H25 H 0.8899 0.3469 0.5440 0.018 Uiso 1 1 calc R U
C7 C 0.64866(13) 0.22920(13) 0.50656(5) 0.01527(18) Uani 1 1 d . .
H2 H 0.6595 0.1761 0.4657 0.018 Uiso 1 1 calc R U
C8 C 0.28939(17) 0.16326(16) 0.93767(6) 0.0257(2) Uani 1 1 d . .
H49 H 0.3628 0.1528 0.9700 0.039 Uiso 1 1 calc R U
H48 H 0.1770 0.0889 0.9422 0.039 Uiso 1 1 calc R U
H3 H 0.3065 0.2757 0.9456 0.039 Uiso 1 1 calc R U
C9 C 0.18411(14) 0.12703(15) 0.78854(6) 0.0237(2) Uani 1 1 d . .
H4 H 0.2091 0.2416 0.7929 0.036 Uiso 1 1 calc R U
H6 H 0.0732 0.0625 0.7977 0.036 Uiso 1 1 calc R U
H5 H 0.1942 0.0861 0.7434 0.036 Uiso 1 1 calc R U
C10 C 0.89692(15) 0.34618(17) 0.85690(6) 0.0248(2) Uani 1 1 d . .
H11 H 0.8840 0.2597 0.8205 0.037 Uiso 1 1 calc R U
H10 H 0.9885 0.3702 0.8896 0.037 Uiso 1 1 calc R U
H9 H 0.9174 0.4447 0.8395 0.037 Uiso 1 1 calc R U
C11 C 0.67046(18) 0.07985(16) 0.92695(6) 0.0274(3) Uani 1 1 d . .
H13 H 0.5765 0.0427 0.9512 0.041 Uiso 1 1 calc R U
H12 H 0.7668 0.1010 0.9561 0.041 Uiso 1 1 calc R U
H14 H 0.6509 -0.0046 0.8885 0.041 Uiso 1 1 calc R U
C12 C 0.73915(17) 0.43061(16) 0.97696(6) 0.0251(2) Uani 1 1 d . .
H15 H 0.7803 0.5400 0.9664 0.038 Uiso 1 1 calc R U
H17 H 0.8183 0.4299 1.0097 0.038 Uiso 1 1 calc R U
H16 H 0.6367 0.4008 0.9951 0.038 Uiso 1 1 calc R U
C13 C 0.60707(12) 0.60016(12) 0.80351(5) 0.01280(17) Uani 1 1 d . .
C14 C 0.78658(14) 0.69753(13) 0.84025(6) 0.0190(2) Uani 1 1 d . .
H19 H 0.8022 0.7993 0.8676 0.029 Uiso 1 1 calc R U
H20 H 0.8625 0.7226 0.8075 0.029 Uiso 1 1 calc R U
H18 H 0.8062 0.6310 0.8684 0.029 Uiso 1 1 calc R U
C15 C 0.48903(15) 0.56541(13) 0.85722(5) 0.0193(2) Uani 1 1 d . .
H22 H 0.5050 0.6690 0.8830 0.029 Uiso 1 1 calc R U
H23 H 0.5114 0.5029 0.8867 0.029 Uiso 1 1 calc R U
H21 H 0.3769 0.5026 0.8355 0.029 Uiso 1 1 calc R U
C16 C 0.57139(13) 0.70260(12) 0.75718(5) 0.01466(18) Uani 1 1 d . .
H24 H 0.4555 0.6750 0.7538 0.018 Uiso 1 1 calc R U
H47 H 0.6373 0.8207 0.7753 0.018 Uiso 1 1 calc R U
C17 C 0.61586(12) 0.65957(12) 0.68766(5) 0.01191(17) Uani 1 1 d . .
C18 C 0.49404(12) 0.20622(12) 0.52104(5) 0.01331(17) Uani 1 1 d . .
H26 H 0.4013 0.1345 0.4899 0.016 Uiso 1 1 calc R U
C19 C 0.47435(12) 0.28826(12) 0.58126(5) 0.01106(16) Uani 1 1 d . .
C20 C 0.29800(12) 0.24818(13) 0.59290(5) 0.01348(18) Uani 1 1 d . .
H33 H 0.3023 0.3179 0.6353 0.016 Uiso 1 1 calc R U
C21 C 0.19662(13) 0.06408(14) 0.59852(6) 0.0193(2) Uani 1 1 d . .
H27 H 0.1813 -0.0054 0.5557 0.029 Uiso 1 1 calc R U
H29 H 0.0908 0.0445 0.6113 0.029 Uiso 1 1 calc R U
H28 H 0.2546 0.0384 0.6321 0.029 Uiso 1 1 calc R U
C22 C 0.20860(14) 0.28279(15) 0.53511(6) 0.0199(2) Uani 1 1 d . .
H32 H 0.2709 0.3970 0.5306 0.030 Uiso 1 1 calc R U
H31 H 0.1004 0.2616 0.5452 0.030 Uiso 1 1 calc R U
H30 H 0.1989 0.2113 0.4936 0.030 Uiso 1 1 calc R U
C23 C 0.93202(12) 0.51284(14) 0.66623(5) 0.01634(19) Uani 1 1 d . .
H34 H 0.9067 0.5675 0.7060 0.020 Uiso 1 1 calc R U
C24 C 0.99297(14) 0.39463(16) 0.68899(6) 0.0222(2) Uani 1 1 d . .
H36 H 0.9045 0.3065 0.7051 0.033 Uiso 1 1 calc R U
H37 H 1.0839 0.4557 0.7246 0.033 Uiso 1 1 calc R U
H35 H 1.0284 0.3482 0.6514 0.033 Uiso 1 1 calc R U
C25 C 1.07156(14) 0.64730(15) 0.63666(6) 0.0242(2) Uani 1 1 d . .
H38 H 1.1063 0.5950 0.6008 0.036 Uiso 1 1 calc R U
H39 H 1.1634 0.7144 0.6714 0.036 Uiso 1 1 calc R U
H40 H 1.0320 0.7164 0.6193 0.036 Uiso 1 1 calc R U
C26 C 0.49321(14) 0.65298(13) 0.63152(5) 0.0180(2) Uani 1 1 d . .
H42 H 0.5163 0.6150 0.5885 0.027 Uiso 1 1 calc R U
H43 H 0.5037 0.7622 0.6330 0.027 Uiso 1 1 calc R U
H41 H 0.3827 0.5777 0.6379 0.027 Uiso 1 1 calc R U
C27 C 0.78900(13) 0.78551(13) 0.67600(6) 0.0183(2) Uani 1 1 d . .
H44 H 0.8698 0.7931 0.7104 0.027 Uiso 1 1 calc R U
H45 H 0.7943 0.8927 0.6779 0.027 Uiso 1 1 calc R U
H46 H 0.8112 0.7495 0.6324 0.027 Uiso 1 1 calc R U

loop_
_atom_site_aniso_label
_atom_site_aniso_U_11
_atom_site_aniso_U_22
_atom_site_aniso_U_33
_atom_site_aniso_U_23
_atom_site_aniso_U_13
_atom_site_aniso_U_12
Cl1 0.02565(12) 0.01197(10) 0.01320(11) 0.00209(8) 0.00472(9) 0.01150(9)
Si1 0.01759(13) 0.01277(13) 0.01686(13) 0.00503(10) 0.00688(10) 0.00757(11)
Si2 0.02111(14) 0.01737(14) 0.01052(12) 0.00215(10) 0.00052(10) 0.01150(11)
N1 0.0154(4) 0.0118(4) 0.0113(4) 0.0033(3) 0.0022(3) 0.0068(3)
N2 0.0111(3) 0.0093(3) 0.0105(3) 0.0022(3) 0.0025(3) 0.0062(3)
C1 0.0232(6) 0.0144(5) 0.0406(7) 0.0060(5) 0.0100(5) 0.0078(4)
B1 0.0113(4) 0.0100(4) 0.0120(4) 0.0010(3) 0.0016(3) 0.0057(4)
C3 0.0105(4) 0.0107(4) 0.0107(4) 0.0015(3) 0.0021(3) 0.0058(3)
C4 0.0116(4) 0.0106(4) 0.0104(4) 0.0036(3) 0.0036(3) 0.0067(3)
C5 0.0120(4) 0.0141(4) 0.0138(4) 0.0050(3) 0.0038(3) 0.0078(3)
C6 0.0152(4) 0.0197(5) 0.0160(4) 0.0058(4) 0.0067(4) 0.0121(4)
C7 0.0204(5) 0.0175(5) 0.0133(4) 0.0036(4) 0.0060(4) 0.0129(4)
C8 0.0333(6) 0.0280(6) 0.0219(5) 0.0095(5) 0.0146(5) 0.0171(5)
C9 0.0164(5) 0.0239(6) 0.0280(6) 0.0064(5) 0.0021(4) 0.0067(4)
C10 0.0201(5) 0.0353(7) 0.0192(5) 0.0022(5) -0.0001(4) 0.0142(5)
C11 0.0405(7) 0.0287(6) 0.0226(6) 0.0095(5) 0.0014(5) 0.0233(6)
C12 0.0340(6) 0.0276(6) 0.0132(5) -0.0022(4) -0.0015(4) 0.0162(5)
C13 0.0170(4) 0.0095(4) 0.0125(4) 0.0015(3) 0.0033(3) 0.0068(4)
C14 0.0224(5) 0.0137(4) 0.0170(5) -0.0005(4) -0.0025(4) 0.0067(4)
C15 0.0285(6) 0.0151(5) 0.0176(5) 0.0037(4) 0.0108(4) 0.0121(4)
C16 0.0205(5) 0.0119(4) 0.0153(4) 0.0027(3) 0.0047(4) 0.0105(4)
C17 0.0140(4) 0.0090(4) 0.0145(4) 0.0032(3) 0.0025(3) 0.0066(3)
C18 0.0160(4) 0.0132(4) 0.0120(4) 0.0018(3) 0.0020(3) 0.0081(4)
C19 0.0119(4) 0.0110(4) 0.0123(4) 0.0036(3) 0.0029(3) 0.0065(3)
C20 0.0110(4) 0.0158(4) 0.0135(4) 0.0006(3) 0.0015(3) 0.0069(4)
C21 0.0139(5) 0.0170(5) 0.0211(5) 0.0021(4) 0.0031(4) 0.0026(4)
C22 0.0173(5) 0.0268(6) 0.0183(5) -0.0005(4) -0.0024(4) 0.0145(4)
C23 0.0107(4) 0.0222(5) 0.0166(5) 0.0026(4) 0.0028(3) 0.0084(4)
C24 0.0190(5) 0.0364(6) 0.0189(5) 0.0083(4) 0.0041(4) 0.0186(5)
C25 0.0121(5) 0.0262(6) 0.0312(6) 0.0057(5) 0.0058(4) 0.0061(4)
C26 0.0226(5) 0.0162(5) 0.0189(5) 0.0042(4) -0.0009(4) 0.0124(4)
C27 0.0177(5) 0.0135(4) 0.0228(5) 0.0070(4) 0.0065(4) 0.0053(4)

loop_
_atom_type_symbol
_atom_type_description
_atom_type_scat_dispersion_real
_atom_type_scat_dispersion_imag
_atom_type_scat_source
C C 0.0033 0.0016 'International Tables Vol C Tables 4.2.6.8 and 6.1.1.4'
H H 0.0000 0.0000 'International Tables Vol C Tables 4.2.6.8 and 6.1.1.4'
N N 0.0061 0.0033 'International Tables Vol C Tables 4.2.6.8 and 6.1.1.4'
Si Si 0.0817 0.0704 'International Tables Vol C Tables 4.2.6.8 and 6.1.1.4'
Cl Cl 0.1484 0.1585 'International Tables Vol C Tables 4.2.6.8 and 6.1.1.4'
B B 0.0013 0.0007 'International Tables Vol C Tables 4.2.6.8 and 6.1.1.4'

loop_
_geom_angle_atom_site_label_1
_geom_angle_atom_site_label_2
_geom_angle_atom_site_label_3
_geom_angle
N1 Si1 C9 110.43(7)
N1 Si1 C8 110.41(7)
C9 Si1 C8 108.21(8)
N1 Si1 C1 112.95(6)
C9 Si1 C1 106.21(7)
C8 Si1 C1 108.44(6)
N1 Si2 C10 110.36(8)
N1 Si2 C11 111.96(6)
C10 Si2 C11 106.23(7)
N1 Si2 C12 112.63(7)
C10 Si2 C12 109.78(7)
C11 Si2 C12 105.59(8)
B1 N1 Si2 120.63(8)
B1 N1 Si1 115.41(8)
Si2 N1 Si1 121.38(7)
C3 N2 C4 126.87(9)
C3 N2 C17 114.20(8)
C4 N2 C17 118.80(8)
Si1 C1 H1 109.5
Si1 C1 H8 109.5
H1 C1 H8 109.5
Si1 C1 H7 109.5
H1 C1 H7 109.5
H8 C1 H7 109.5
N1 B1 C3 125.59(9)
N1 B1 Cl1 114.12(9)
C3 B1 Cl1 120.24(9)
N2 C3 B1 128.61(9)
N2 C3 C13 107.48(9)
B1 C3 C13 123.88(10)
C5 C4 C19 120.56(10)
C5 C4 N2 119.61(9)
C19 C4 N2 119.80(10)
C6 C5 C4 118.35(10)
C6 C5 C23 117.25(10)
C4 C5 C23 124.33(10)
C7 C6 C5 121.70(10)
C7 C6 H25 119.1
C5 C6 H25 119.1
C6 C7 C18 119.30(10)
C6 C7 H2 120.4
C18 C7 H2 120.4
Si1 C8 H49 109.5
Si1 C8 H48 109.5
H49 C8 H48 109.5
Si1 C8 H3 109.5
H49 C8 H3 109.5
H48 C8 H3 109.5
Si1 C9 H4 109.5
Si1 C9 H6 109.5
H4 C9 H6 109.5
Si1 C9 H5 109.5
H4 C9 H5 109.5
H6 C9 H5 109.5
Si2 C10 H11 109.5
Si2 C10 H10 109.5
H11 C10 H10 109.5
Si2 C10 H9 109.5
H11 C10 H9 109.5
H10 C10 H9 109.5
Si2 C11 H13 109.5
Si2 C11 H12 109.5
H13 C11 H12 109.5
Si2 C11 H14 109.5
H13 C11 H14 109.5
H12 C11 H14 109.5
Si2 C12 H15 109.5
Si2 C12 H17 109.5
H15 C12 H17 109.5
Si2 C12 H16 109.5
H15 C12 H16 109.5
H17 C12 H16 109.5
C15 C13 C16 108.85(9)
C15 C13 C3 116.71(9)
C16 C13 C3 102.65(10)
C15 C13 C14 108.13(11)
C16 C13 C14 110.96(9)
C3 C13 C14 109.45(9)
C13 C14 H19 109.5
C13 C14 H20 109.5
H19 C14 H20 109.5
C13 C14 H18 109.5
H19 C14 H18 109.5
H20 C14 H18 109.5
C13 C15 H22 109.5
C13 C15 H23 109.5
H22 C15 H23 109.5
C13 C15 H21 109.5
H22 C15 H21 109.5
H23 C15 H21 109.5
C17 C16 C13 107.34(9)
C17 C16 H24 110.2
C13 C16 H24 110.2
C17 C16 H47 110.2
C13 C16 H47 110.2
H24 C16 H47 108.5
N2 C17 C16 101.42(8)
N2 C17 C26 112.34(8)
C16 C17 C26 110.68(10)
N2 C17 C27 112.09(9)
C16 C17 C27 113.42(9)
C26 C17 C27 106.98(10)
C7 C18 C19 121.68(10)
C7 C18 H26 119.2
C19 C18 H26 119.2
C18 C19 C4 118.33(10)
C18 C19 C20 117.03(9)
C4 C19 C20 124.55(10)
C19 C20 C21 110.66(9)
C19 C20 C22 111.80(10)
C21 C20 C22 108.39(10)
C19 C20 H33 108.6
C21 C20 H33 108.6
C22 C20 H33 108.6
C20 C21 H27 109.5
C20 C21 H29 109.5
H27 C21 H29 109.5
C20 C21 H28 109.5
H27 C21 H28 109.5
H29 C21 H28 109.5
C20 C22 H32 109.5
C20 C22 H31 109.5
H32 C22 H31 109.5
C20 C22 H30 109.5
H32 C22 H30 109.5
H31 C22 H30 109.5
C5 C23 C25 112.06(10)
C5 C23 C24 110.40(10)
C25 C23 C24 108.93(11)
C5 C23 H34 108.5
C25 C23 H34 108.5
C24 C23 H34 108.5
C23 C24 H36 109.5
C23 C24 H37 109.5
H36 C24 H37 109.5
C23 C24 H35 109.5
H36 C24 H35 109.5
H37 C24 H35 109.5
C23 C25 H38 109.5
C23 C25 H39 109.5
H38 C25 H39 109.5
C23 C25 H40 109.5
H38 C25 H40 109.5
H39 C25 H40 109.5
C17 C26 H42 109.5
C17 C26 H43 109.5
H42 C26 H43 109.5
C17 C26 H41 109.5
H42 C26 H41 109.5
H43 C26 H41 109.5
C17 C27 H44 109.5
C17 C27 H45 109.5
H44 C27 H45 109.5
C17 C27 H46 109.5
H44 C27 H46 109.5
H45 C27 H46 109.5

loop_
_geom_bond_atom_site_label_1
_geom_bond_atom_site_label_2
_geom_bond_distance
Cl1 B1 1.8450(16)
Si1 N1 1.7607(15)
Si1 C9 1.8727(17)
Si1 C8 1.8745(18)
Si1 C1 1.884(2)
Si2 N1 1.7522(15)
Si2 C10 1.8680(18)
Si2 C11 1.8743(18)
Si2 C12 1.8835(17)
N1 B1 1.4701(17)
N2 C3 1.3819(15)
N2 C4 1.4530(15)
N2 C17 1.5147(17)
C1 H1 0.9600
C1 H8 0.9600
C1 H7 0.9600
B1 C3 1.5243(18)
C3 C13 1.5472(16)
C4 C5 1.4151(17)
C4 C19 1.4191(16)
C5 C6 1.4029(16)
C5 C23 1.5288(18)
C6 C7 1.3863(18)
C6 H25 0.9300
C7 C18 1.3894(18)
C7 H2 0.9300
C8 H49 0.9600
C8 H48 0.9600
C8 H3 0.9600
C9 H4 0.9600
C9 H6 0.9600
C9 H5 0.9600
C10 H11 0.9600
C10 H10 0.9600
C10 H9 0.9600
C11 H13 0.9600
C11 H12 0.9600
C11 H14 0.9600
C12 H15 0.9600
C12 H17 0.9600
C12 H16 0.9600
C13 C15 1.5345(17)
C13 C16 1.5408(16)
C13 C14 1.5486(19)
C14 H19 0.9600
C14 H20 0.9600
C14 H18 0.9600
C15 H22 0.9600
C15 H23 0.9600
C15 H21 0.9600
C16 C17 1.5289(17)
C16 H24 0.9700
C16 H47 0.9700
C17 C26 1.5300(17)
C17 C27 1.5344(17)
C18 C19 1.4005(16)
C18 H26 0.9300
C19 C20 1.5262(18)
C20 C21 1.5393(19)
C20 C22 1.5434(17)
C20 H33 0.9800
C21 H27 0.9600
C21 H29 0.9600
C21 H28 0.9600
C22 H32 0.9600
C22 H31 0.9600
C22 H30 0.9600
C23 C25 1.5386(18)
C23 C24 1.5432(18)
C23 H34 0.9800
C24 H36 0.9600
C24 H37 0.9600
C24 H35 0.9600
C25 H38 0.9600
C25 H39 0.9600
C25 H40 0.9600
C26 H42 0.9600
C26 H43 0.9600
C26 H41 0.9600
C27 H44 0.9600
C27 H45 0.9600
C27 H46 0.9600

loop_
_geom_torsion_atom_site_label_1
_geom_torsion_atom_site_label_2
_geom_torsion_atom_site_label_3
_geom_torsion_atom_site_label_4
_geom_torsion
C10 Si2 N1 B1 -4.89(9)
C11 Si2 N1 B1 -122.99(8)
C12 Si2 N1 B1 118.19(10)
C10 Si2 N1 Si1 156.06(6)
C11 Si2 N1 Si1 37.96(8)
C12 Si2 N1 Si1 -80.86(9)
C9 Si1 N1 B1 -26.46(9)
C8 Si1 N1 B1 -146.09(8)
C1 Si1 N1 B1 92.30(9)
C9 Si1 N1 Si2 171.65(6)
C8 Si1 N1 Si2 52.02(9)
C1 Si1 N1 Si2 -69.59(8)
Si2 N1 B1 C3 -95.51(11)
Si1 N1 B1 C3 102.45(11)
Si2 N1 B1 Cl1 87.04(9)
Si1 N1 B1 Cl1 -74.99(9)
C4 N2 C3 B1 -7.75(15)
C17 N2 C3 B1 176.56(9)
C4 N2 C3 C13 170.31(8)
C17 N2 C3 C13 -5.39(10)
N1 B1 C3 N2 -175.65(9)
Cl1 B1 C3 N2 1.65(14)
N1 B1 C3 C13 6.59(15)
Cl1 B1 C3 C13 -176.12(7)
C3 N2 C4 C5 -85.40(12)
C17 N2 C4 C5 90.12(11)
C3 N2 C4 C19 96.62(12)
C17 N2 C4 C19 -87.86(11)
C19 C4 C5 C6 3.09(14)
N2 C4 C5 C6 -174.86(8)
C19 C4 C5 C23 -173.61(9)
N2 C4 C5 C23 8.43(14)
C4 C5 C6 C7 -2.13(15)
C23 C5 C6 C7 174.81(9)
C5 C6 C7 C18 -0.32(15)
N2 C3 C13 C15 138.39(10)
B1 C3 C13 C15 -43.44(14)
N2 C3 C13 C16 19.47(10)
B1 C3 C13 C16 -162.36(9)
N2 C3 C13 C14 -98.44(10)
B1 C3 C13 C14 79.73(12)
C15 C13 C16 C17 -150.83(9)
C3 C13 C16 C17 -26.54(10)
C14 C13 C16 C17 90.30(11)
C3 N2 C17 C16 -11.17(10)
C4 N2 C17 C16 172.76(8)
C3 N2 C17 C26 -129.36(10)
C4 N2 C17 C26 54.57(12)
C3 N2 C17 C27 110.14(10)
C4 N2 C17 C27 -65.93(11)
C13 C16 C17 N2 23.17(10)
C13 C16 C17 C26 142.56(9)
C13 C16 C17 C27 -97.20(12)
C6 C7 C18 C19 1.88(15)
C7 C18 C19 C4 -0.90(14)
C7 C18 C19 C20 -177.69(9)
C5 C4 C19 C18 -1.62(13)
N2 C4 C19 C18 176.33(8)
C5 C4 C19 C20 174.90(9)
N2 C4 C19 C20 -7.15(14)
C18 C19 C20 C21 63.83(12)
C4 C19 C20 C21 -112.73(11)
C18 C19 C20 C22 -57.10(13)
C4 C19 C20 C22 126.34(11)
C6 C5 C23 C25 57.84(13)
C4 C5 C23 C25 -125.42(11)
C6 C5 C23 C24 -63.77(12)
C4 C5 C23 C24 112.97(11)
